data_4503630
loop_
_publ_author_name
'Stanton, Mary K.'
'Bak, Annette'

_publ_section_title
;
 Physicochemical Properties of Pharmaceutical Co-Crystals: A Case Study of
 Ten AMG 517 Co-Crystals
;
_journal_issue 10
_journal_name_full 'Crystal Growth &amp; Design'
_journal_page_first 3856
_journal_paper_doi 10.1021/cg800173d
_journal_volume 8
_journal_year 2008
_chemical_formula_sum 'C26 H23 F3 N4 O4 S'
_chemical_formula_weight 544.54
_chemical_name_systematic
; 
 ? 
;
_space_group_IT_number 15
_symmetry_cell_setting monoclinic
_symmetry_space_group_name_Hall '-C 2yc'
_symmetry_space_group_name_H-M 'C 1 2/c 1'
_atom_sites_solution_hydrogens geom
_atom_sites_solution_primary direct
_atom_sites_solution_secondary difmap
_audit_creation_method SHELXL-97
_cell_angle_alpha 90.00
_cell_angle_beta 94.141(9)
_cell_angle_gamma 90.00
_cell_formula_units_Z 16
_cell_length_a 62.498(18)
_cell_length_b 8.116(2)
_cell_length_c 19.870(6)
_cell_measurement_reflns_used 903
_cell_measurement_temperature 193(2)
_cell_measurement_theta_max 23.34
_cell_measurement_theta_min 2.36
_cell_volume 10052(5)
_computing_cell_refinement 'SMART (BRUKER, V5.625, 2001)'
_computing_data_collection 'ASTRO (BRUKER, V5.007, 1997)'
_computing_data_reduction 'SAINT (BRUKER, V6.22, 2001)'
_computing_molecular_graphics 'SHELXTL (BRUKER, 2000, V6.1)'
_computing_publication_material 'XCIF (Sheldrick and BRUKER, 1997, V5.1)'
_computing_structure_refinement 'SHELXL-97 (Sheldrick, 1997)'
_computing_structure_solution 'SHELXS-97 (Sheldrick, 1990)'
_diffrn_ambient_temperature 193(2)
_diffrn_detector_area_resol_mean 836.6
_diffrn_measured_fraction_theta_full 1.000
_diffrn_measured_fraction_theta_max 1.000
_diffrn_measurement_device_type 'Bruker CCD'
_diffrn_measurement_method '\w, 0.3 deg'
_diffrn_radiation_monochromator graphite
_diffrn_radiation_source 'normal-focus sealed tube'
_diffrn_radiation_type MoK\a
_diffrn_radiation_wavelength 0.71073
_diffrn_reflns_av_R_equivalents 0.0619
_diffrn_reflns_av_sigmaI/netI 0.0752
_diffrn_reflns_limit_h_max 66
_diffrn_reflns_limit_h_min -61
_diffrn_reflns_limit_k_max 7
_diffrn_reflns_limit_k_min -8
_diffrn_reflns_limit_l_max 19
_diffrn_reflns_limit_l_min -21
_diffrn_reflns_number 22070
_diffrn_reflns_theta_full 22.50
_diffrn_reflns_theta_max 22.50
_diffrn_reflns_theta_min 1.31
_diffrn_standards_decay_% <1
_diffrn_standards_interval_count 0
_diffrn_standards_number 0
_exptl_absorpt_coefficient_mu 0.192
_exptl_absorpt_correction_type none
_exptl_crystal_colour colorless
_exptl_crystal_density_diffrn 1.439
_exptl_crystal_density_method 'not measured'
_exptl_crystal_description plate(needle)
_exptl_crystal_F_000 4512
_exptl_crystal_size_max 0.20
_exptl_crystal_size_mid 0.10
_exptl_crystal_size_min 0.06
_refine_diff_density_max 0.361
_refine_diff_density_min -0.279
_refine_diff_density_rms 0.040
_refine_ls_extinction_method none
_refine_ls_goodness_of_fit_ref 0.949
_refine_ls_hydrogen_treatment constr
_refine_ls_matrix_type full
_refine_ls_number_parameters 745
_refine_ls_number_reflns 6576
_refine_ls_number_restraints 30
_refine_ls_restrained_S_all 0.950
_refine_ls_R_factor_all 0.0903
_refine_ls_R_factor_gt 0.0473
_refine_ls_shift/su_max 0.030
_refine_ls_shift/su_mean 0.002
_refine_ls_structure_factor_coef Fsqd
_refine_ls_weighting_details 'calc w=1/[\s^2^(Fo^2^)+(0.0125P)^2^+0.0000P] where P=(Fo^2^+2Fc^2^)/3'
_refine_ls_weighting_scheme calc
_refine_ls_wR_factor_gt 0.0696
_refine_ls_wR_factor_ref 0.0792
_reflns_number_gt 3956
_reflns_number_total 6576
_reflns_threshold_expression >2sigma(I)
_cod_data_source_file cg800173d-file004.cif
_cod_data_source_block camg105t
_cod_depositor_comments
;
The following automatic conversions were performed:

'_symmetry_cell_setting' value 'Monoclinic' changed to 'monoclinic'
according to /home/saulius/struct/CIF-dictionaries/cif_core.dic
dictionary named 'cif_core.dic' version 2.4.1 from 2010-06-29.

Automatic conversion script
Id: cif_fix_values 1715 2011-07-08 13:25:40Z adriana 
;
_cod_original_sg_symbol_H-M C2/c
_cod_database_code 4503630

loop_
_symmetry_equiv_pos_as_xyz
'x, y, z'
'-x, y, -z+1/2'
'x+1/2, y+1/2, z'
'-x+1/2, y+1/2, -z+1/2'
'-x, -y, -z'
'x, -y, z-1/2'
'-x+1/2, -y+1/2, -z'
'x+1/2, -y+1/2, z-1/2'

loop_
_atom_site_label
_atom_site_type_symbol
_atom_site_fract_x
_atom_site_fract_y
_atom_site_fract_z
_atom_site_U_iso_or_equiv
_atom_site_adp_type
_atom_site_occupancy
_atom_site_symmetry_multiplicity
_atom_site_calc_flag
_atom_site_refinement_flags
_atom_site_disorder_assembly
_atom_site_disorder_group
S1 S 0.253897(14) 0.42558(11) 0.05900(4) 0.0356(2) Uani 1 1 d . . .
F1 F 0.03879(16) 0.3032(11) 0.1441(13) 0.151(9) Uani 0.50 1 d PD A 1
F1A F 0.03744(16) 0.211(5) 0.1671(5) 0.212(11) Uani 0.50 1 d PD A 2
F2 F 0.04054(13) 0.0604(12) 0.1494(7) 0.072(2) Uani 0.50 1 d PD A 1
F2A F 0.04433(19) 0.0542(14) 0.0842(14) 0.166(11) Uani 0.50 1 d PD A 2
F3 F 0.04428(18) 0.167(4) 0.0584(5) 0.197(10) Uani 0.50 1 d PD A 1
F3A F 0.0447(2) 0.2980(14) 0.0766(8) 0.107(4) Uani 0.50 1 d PD A 2
O1 O 0.19235(4) 0.1315(3) 0.14415(10) 0.0365(6) Uani 1 1 d . . .
O2 O 0.25379(4) 0.6056(3) -0.05636(11) 0.0443(7) Uani 1 1 d . . .
N1 N 0.21345(4) 0.3397(3) 0.05636(12) 0.0297(7) Uani 1 1 d . . .
N2 N 0.22113(5) 0.5057(3) -0.03382(13) 0.0345(7) Uani 1 1 d . . .
H2 H 0.2074 0.5023 -0.0476 0.041 Uiso 1 1 calc R . .
N3 N 0.18295(5) 0.2390(3) 0.24615(14) 0.0351(8) Uani 1 1 d . . .
N4 N 0.14543(5) 0.2739(3) 0.26361(14) 0.0399(8) Uani 1 1 d . . .
C1 C 0.04968(7) 0.1841(7) 0.1201(3) 0.0677(14) Uani 1 1 d D . .
C2 C 0.07308(6) 0.1934(5) 0.1403(2) 0.0496(11) Uani 1 1 d . A .
C3 C 0.08770(7) 0.1262(5) 0.1000(2) 0.0592(12) Uani 1 1 d . . .
H3 H 0.0829 0.0752 0.0586 0.071 Uiso 1 1 calc R A .
C4 C 0.10954(6) 0.1319(4) 0.11924(18) 0.0498(11) Uani 1 1 d . A .
H4A H 0.1194 0.0851 0.0906 0.060 Uiso 1 1 calc R . .
C5 C 0.11707(6) 0.2043(4) 0.17919(17) 0.0362(9) Uani 1 1 d . . .
C6 C 0.10211(6) 0.2720(4) 0.21933(19) 0.0527(11) Uani 1 1 d . A .
H6 H 0.1068 0.3227 0.2609 0.063 Uiso 1 1 calc R . .
C7 C 0.08033(6) 0.2669(5) 0.1996(2) 0.0607(12) Uani 1 1 d . . .
H2D H 0.0703 0.3149 0.2277 0.073 Uiso 1 1 calc R A .
C8 C 0.14017(6) 0.2111(4) 0.20115(17) 0.0351(9) Uani 1 1 d . A .
C9 C 0.15609(6) 0.1594(4) 0.16084(16) 0.0342(9) Uani 1 1 d . . .
H9 H 0.1526 0.1127 0.1176 0.041 Uiso 1 1 calc R A .
C10 C 0.17710(6) 0.1783(4) 0.18593(17) 0.0315(9) Uani 1 1 d . A .
C11 C 0.16630(6) 0.2821(4) 0.28165(17) 0.0422(10) Uani 1 1 d . . .
H11 H 0.1699 0.3241 0.3256 0.051 Uiso 1 1 calc R . .
C12 C 0.21407(5) 0.1674(4) 0.15951(16) 0.0313(9) Uani 1 1 d . . .
C13 C 0.22595(6) 0.0986(4) 0.21289(16) 0.0373(9) Uani 1 1 d . . .
H13 H 0.2193 0.0291 0.2437 0.045 Uiso 1 1 calc R . .
C14 C 0.24791(6) 0.1312(4) 0.22175(17) 0.0384(9) Uani 1 1 d . . .
H14 H 0.2560 0.0836 0.2591 0.046 Uiso 1 1 calc R . .
C15 C 0.25817(6) 0.2312(4) 0.17755(16) 0.0363(9) Uani 1 1 d . . .
H15 H 0.2731 0.2532 0.1839 0.044 Uiso 1 1 calc R . .
C16 C 0.24567(5) 0.2982(4) 0.12329(15) 0.0311(9) Uani 1 1 d . . .
C17 C 0.22387(6) 0.2665(4) 0.11340(16) 0.0306(9) Uani 1 1 d . . .
C18 C 0.22743(5) 0.4230(4) 0.02447(16) 0.0313(9) Uani 1 1 d . . .
C19 C 0.23462(6) 0.5941(4) -0.07257(16) 0.0341(9) Uani 1 1 d . . .
C20 C 0.22369(5) 0.6724(4) -0.13432(15) 0.0434(10) Uani 1 1 d . . .
H20A H 0.2183 0.7812 -0.1227 0.065 Uiso 1 1 calc R . .
H20B H 0.2117 0.6028 -0.1516 0.065 Uiso 1 1 calc R . .
H20C H 0.2340 0.6843 -0.1690 0.065 Uiso 1 1 calc R . .
O3 O 0.17622(4) 0.5177(3) 0.43356(12) 0.0482(7) Uani 1 1 d . . .
O4 O 0.17102(4) 0.6780(3) 0.52300(12) 0.0476(7) Uani 1 1 d . . .
H4 H 0.1844 0.6703 0.5289 0.071 Uiso 1 1 calc R . .
C21 C 0.16416(6) 0.5918(4) 0.46874(18) 0.0370(9) Uani 1 1 d . . .
C22 C 0.14070(6) 0.6005(4) 0.45749(17) 0.0426(10) Uani 1 1 d . . .
H22 H 0.1328 0.6582 0.4892 0.051 Uiso 1 1 calc R . .
C23 C 0.13037(6) 0.5327(4) 0.40614(19) 0.0535(11) Uani 1 1 d . . .
H23 H 0.1388 0.4765 0.3755 0.064 Uiso 1 1 calc R . .
C24 C 0.10618(6) 0.5324(5) 0.38888(18) 0.0545(11) Uani 1 1 d . . .
H24A H 0.1032 0.5888 0.3450 0.065 Uiso 1 1 calc R . .
H24B H 0.1014 0.4167 0.3831 0.065 Uiso 1 1 calc R . .
C25 C 0.09319(6) 0.6119(5) 0.43905(19) 0.0610(12) Uani 1 1 d . . .
H25A H 0.0974 0.7290 0.4444 0.073 Uiso 1 1 calc R . .
H25B H 0.0959 0.5567 0.4833 0.073 Uiso 1 1 calc R . .
C26 C 0.06893(6) 0.6003(5) 0.4156(2) 0.0811(14) Uani 1 1 d . . .
H26A H 0.0662 0.6590 0.3727 0.122 Uiso 1 1 calc R . .
H26B H 0.0604 0.6503 0.4498 0.122 Uiso 1 1 calc R . .
H26C H 0.0649 0.4844 0.4096 0.122 Uiso 1 1 calc R . .
S2 S 0.199106(14) 0.08895(11) 0.50186(4) 0.0357(2) Uani 1 1 d . . .
F4 F -0.0090(3) 0.5165(15) 0.5920(10) 0.128(7) Uani 0.50 1 d PD B 1
F4A F -0.0112(2) 0.4857(18) 0.5648(10) 0.124(7) Uani 0.50 1 d PD B 2
F5 F -0.0170(2) 0.320(2) 0.6516(6) 0.083(4) Uani 0.50 1 d PD B 1
F5A F -0.0163(3) 0.353(3) 0.6536(7) 0.164(9) Uani 0.50 1 d PD B 2
F6 F -0.0119(2) 0.270(2) 0.5486(6) 0.106(6) Uani 0.50 1 d PD B 1
F6A F -0.0138(3) 0.241(3) 0.5620(10) 0.186(11) Uani 0.50 1 d PD B 2
O5 O 0.19920(4) -0.0834(3) 0.38493(11) 0.0506(7) Uani 1 1 d . . .
O6 O 0.13672(4) 0.3535(3) 0.59503(11) 0.0408(6) Uani 1 1 d . . .
N5 N 0.12889(5) 0.2353(3) 0.69651(14) 0.0412(8) Uani 1 1 d . . .
N6 N 0.09208(5) 0.2185(4) 0.72359(14) 0.0456(8) Uani 1 1 d . . .
N7 N 0.16603(4) -0.0087(3) 0.41289(13) 0.0378(8) Uani 1 1 d . . .
H7A H 0.1522 -0.0134 0.4009 0.045 Uiso 1 1 calc R . .
N8 N 0.15807(4) 0.1490(3) 0.50579(13) 0.0334(7) Uani 1 1 d . . .
C27 C 0.02676(7) 0.3264(5) 0.6835(2) 0.0736(14) Uani 1 1 d . . .
H27 H 0.0175 0.3292 0.7193 0.088 Uiso 1 1 calc R . .
C29 C 0.03198(7) 0.3322(5) 0.56761(19) 0.0601(12) Uani 1 1 d . . .
H29 H 0.0264 0.3377 0.5219 0.072 Uiso 1 1 calc R . .
C30 C 0.05388(6) 0.3191(5) 0.58229(18) 0.0551(11) Uani 1 1 d . . .
H30 H 0.0631 0.3181 0.5464 0.066 Uiso 1 1 calc R . .
C31 C 0.06254(6) 0.3077(4) 0.64728(17) 0.0359(9) Uani 1 1 d . . .
C32 C 0.04870(6) 0.3111(5) 0.69776(19) 0.0603(12) Uani 1 1 d . . .
H32 H 0.0543 0.3029 0.7434 0.072 Uiso 1 1 calc R . .
C33 C 0.08584(6) 0.2900(4) 0.66343(17) 0.0358(9) Uani 1 1 d . . .
C34 C 0.10083(6) 0.3369(4) 0.62026(17) 0.0391(10) Uani 1 1 d . . .
H34 H 0.0967 0.3881 0.5784 0.047 Uiso 1 1 calc R . .
C35 C 0.12216(6) 0.3074(4) 0.63944(17) 0.0348(9) Uani 1 1 d . . .
C36 C 0.11287(7) 0.1966(4) 0.73530(18) 0.0500(11) Uani 1 1 d . . .
H36 H 0.1172 0.1460 0.7772 0.060 Uiso 1 1 calc R . .
C37 C 0.15861(6) 0.3223(4) 0.60844(17) 0.0353(9) Uani 1 1 d . . .
C38 C 0.16862(6) 0.2273(4) 0.56111(16) 0.0319(9) Uani 1 1 d . . .
C39 C 0.17244(6) 0.0749(4) 0.47133(16) 0.0339(9) Uani 1 1 d . . .
C40 C 0.19071(5) 0.2090(4) 0.56801(15) 0.0304(9) Uani 1 1 d . . .
C41 C 0.20335(6) 0.2806(4) 0.62086(16) 0.0356(9) Uani 1 1 d . . .
H41 H 0.2185 0.2659 0.6252 0.043 Uiso 1 1 calc R . .
C42 C 0.19292(6) 0.3740(4) 0.66659(17) 0.0381(9) Uani 1 1 d . . .
H42 H 0.2011 0.4246 0.7032 0.046 Uiso 1 1 calc R . .
C43 C 0.17084(6) 0.3956(4) 0.66036(16) 0.0382(9) Uani 1 1 d . . .
H43 H 0.1641 0.4616 0.6922 0.046 Uiso 1 1 calc R . .
C50 C 0.17991(6) -0.0853(4) 0.37199(16) 0.0377(9) Uani 1 1 d . . .
C51 C 0.16901(6) -0.1687(4) 0.31121(15) 0.0496(11) Uani 1 1 d . . .
H51A H 0.1789 -0.1741 0.2752 0.074 Uiso 1 1 calc R . .
H51B H 0.1562 -0.1058 0.2955 0.074 Uiso 1 1 calc R . .
H51C H 0.1648 -0.2806 0.3233 0.074 Uiso 1 1 calc R . .
C54 C 0.01842(6) 0.3374(4) 0.6179(2) 0.0479(11) Uani 1 1 d . B .
C55 C -0.00503(8) 0.3561(7) 0.6007(3) 0.0781(16) Uani 1 1 d D . .
O7 O 0.11510(4) 0.8494(4) 0.97882(13) 0.0610(8) Uani 1 1 d . . .
H7 H 0.1285 0.8561 0.9847 0.092 Uiso 1 1 calc R . .
O8 O 0.12074(4) 0.9912(3) 0.88592(13) 0.0600(8) Uani 1 1 d . . .
C44 C 0.10862(7) 0.9239(5) 0.9223(2) 0.0474(11) Uani 1 1 d . . .
C45 C 0.08442(7) 0.9085(5) 0.9107(2) 0.0689(15) Uani 1 1 d . . .
H45 H 0.0765 0.8550 0.9434 0.083 Uiso 1 1 calc R . .
C46 C 0.07507(8) 0.9652(5) 0.8591(2) 0.0809(15) Uani 1 1 d . . .
H46 H 0.0837 1.0195 0.8285 0.097 Uiso 1 1 calc R . .
C47 C 0.04953(8) 0.9563(6) 0.8384(2) 0.0893(16) Uani 1 1 d . . .
H47A H 0.0438 1.0694 0.8318 0.107 Uiso 1 1 calc R . .
H47B H 0.0471 0.8962 0.7952 0.107 Uiso 1 1 calc R . .
C48 C 0.03852(9) 0.8764(6) 0.8883(3) 0.132(2) Uani 1 1 d . . .
H48A H 0.0394 0.9395 0.9311 0.159 Uiso 1 1 calc R . .
H48B H 0.0440 0.7635 0.8971 0.159 Uiso 1 1 calc R . .
C49 C 0.01376(8) 0.8744(7) 0.8520(4) 0.200(4) Uani 1 1 d . . .
H49A H 0.0118 0.9680 0.8210 0.300 Uiso 1 1 calc R . .
H49B H 0.0034 0.8826 0.8867 0.300 Uiso 1 1 calc R . .
H49C H 0.0114 0.7713 0.8268 0.300 Uiso 1 1 calc R . .

loop_
_atom_site_aniso_label
_atom_site_aniso_U_11
_atom_site_aniso_U_22
_atom_site_aniso_U_33
_atom_site_aniso_U_23
_atom_site_aniso_U_13
_atom_site_aniso_U_12
S1 0.0290(6) 0.0388(6) 0.0385(6) 0.0001(5) -0.0008(4) -0.0001(4)
F1 0.049(6) 0.040(5) 0.36(3) -0.011(8) -0.037(11) 0.005(3)
F1A 0.036(5) 0.53(4) 0.067(5) -0.018(14) 0.009(4) 0.010(16)
F2 0.042(4) 0.057(4) 0.118(7) -0.001(4) 0.008(4) -0.018(3)
F2A 0.053(6) 0.071(6) 0.36(3) -0.078(11) -0.053(13) 0.004(5)
F3 0.062(7) 0.45(3) 0.072(6) 0.013(17) -0.035(5) -0.07(2)
F3A 0.071(6) 0.108(7) 0.132(10) 0.044(7) -0.063(6) -0.006(5)
O1 0.0328(17) 0.0418(15) 0.0351(14) -0.0036(12) 0.0039(12) -0.0023(12)
O2 0.0332(18) 0.0537(17) 0.0456(16) 0.0055(13) 0.0010(13) -0.0019(13)
N1 0.0297(19) 0.0328(18) 0.0271(17) -0.0007(14) 0.0045(14) 0.0000(14)
N2 0.0264(18) 0.0406(17) 0.0362(18) 0.0046(15) -0.0015(14) 0.0000(14)
N3 0.035(2) 0.0411(19) 0.0292(18) -0.0016(15) 0.0021(15) -0.0024(15)
N4 0.031(2) 0.053(2) 0.0357(19) -0.0001(16) 0.0035(15) -0.0029(15)
C1 0.041(4) 0.046(4) 0.112(5) 0.008(4) -0.014(3) 0.004(3)
C2 0.033(3) 0.045(3) 0.070(3) 0.017(2) -0.004(2) -0.003(2)
C3 0.046(3) 0.072(3) 0.058(3) 0.002(2) -0.009(2) -0.012(2)
C4 0.038(3) 0.062(3) 0.049(3) -0.003(2) 0.002(2) -0.005(2)
C5 0.032(3) 0.037(2) 0.040(2) 0.0022(18) 0.0027(19) -0.0011(18)
C6 0.038(3) 0.058(3) 0.062(3) -0.011(2) 0.003(2) 0.003(2)
C7 0.032(3) 0.062(3) 0.088(4) 0.002(3) 0.009(2) 0.004(2)
C8 0.039(3) 0.029(2) 0.038(2) 0.0042(18) 0.0023(19) -0.0049(18)
C9 0.033(3) 0.036(2) 0.033(2) -0.0049(17) -0.0019(18) -0.0060(18)
C10 0.033(3) 0.026(2) 0.036(2) 0.0059(18) 0.0077(19) -0.0045(17)
C11 0.048(3) 0.047(3) 0.031(2) 0.0000(19) 0.000(2) -0.002(2)
C12 0.026(2) 0.034(2) 0.034(2) -0.0082(18) 0.0027(18) -0.0009(17)
C13 0.041(3) 0.033(2) 0.038(2) 0.0012(19) 0.0025(19) 0.0030(19)
C14 0.035(3) 0.042(2) 0.037(2) 0.0009(19) -0.0042(19) 0.0077(19)
C15 0.033(3) 0.038(2) 0.038(2) -0.0033(19) -0.0007(19) 0.0011(18)
C16 0.031(3) 0.029(2) 0.034(2) -0.0039(17) 0.0041(17) 0.0009(17)
C17 0.033(3) 0.030(2) 0.029(2) -0.0056(18) 0.0005(18) 0.0031(17)
C18 0.031(2) 0.032(2) 0.030(2) -0.0045(18) -0.0013(18) 0.0044(18)
C19 0.036(3) 0.032(2) 0.035(2) -0.0021(18) 0.0073(19) 0.0036(19)
C20 0.043(3) 0.048(2) 0.040(2) 0.0026(19) 0.0047(19) 0.0047(19)
O3 0.0373(18) 0.0627(18) 0.0443(16) -0.0074(14) 0.0013(13) 0.0027(14)
O4 0.0340(17) 0.0623(17) 0.0456(16) -0.0069(14) -0.0039(13) 0.0036(14)
C21 0.035(3) 0.040(2) 0.035(2) 0.006(2) -0.0056(19) -0.003(2)
C22 0.032(3) 0.055(3) 0.038(2) 0.001(2) -0.0090(19) -0.006(2)
C23 0.045(3) 0.061(3) 0.055(3) 0.002(2) 0.009(2) 0.000(2)
C24 0.046(3) 0.063(3) 0.054(3) 0.003(2) -0.004(2) -0.005(2)
C25 0.045(3) 0.073(3) 0.066(3) 0.012(2) 0.008(2) 0.011(2)
C26 0.035(3) 0.106(4) 0.101(4) 0.012(3) -0.004(3) 0.004(3)
S2 0.0296(6) 0.0430(6) 0.0344(5) -0.0012(5) 0.0013(4) -0.0003(5)
F4 0.081(8) 0.118(9) 0.176(15) 0.014(7) -0.047(7) 0.047(6)
F4A 0.040(5) 0.166(14) 0.164(14) 0.108(12) -0.013(7) 0.002(6)
F5 0.046(8) 0.134(7) 0.071(9) -0.004(6) 0.013(6) -0.025(6)
F5A 0.029(9) 0.34(2) 0.118(13) 0.083(13) 0.008(8) 0.040(10)
F6 0.028(6) 0.229(19) 0.059(5) -0.035(7) -0.022(4) -0.018(7)
F6A 0.085(12) 0.214(18) 0.25(2) -0.041(15) -0.016(12) -0.028(10)
O5 0.0312(18) 0.0704(19) 0.0497(17) -0.0147(14) -0.0006(13) 0.0012(14)
O6 0.0328(17) 0.0511(16) 0.0389(15) 0.0077(12) 0.0057(12) 0.0112(12)
N5 0.037(2) 0.051(2) 0.0356(19) 0.0126(16) 0.0021(16) 0.0062(16)
N6 0.031(2) 0.066(2) 0.039(2) 0.0102(17) -0.0007(16) 0.0041(17)
N7 0.0242(19) 0.055(2) 0.0334(18) -0.0028(16) -0.0032(15) -0.0013(15)
N8 0.0269(19) 0.0396(19) 0.0334(18) 0.0031(15) 0.0009(15) 0.0007(15)
C27 0.041(3) 0.122(4) 0.059(3) 0.027(3) 0.013(2) 0.004(3)
C29 0.047(3) 0.086(3) 0.046(3) 0.003(2) -0.008(2) 0.013(2)
C30 0.039(3) 0.087(3) 0.040(3) 0.002(2) 0.004(2) 0.012(2)
C31 0.034(3) 0.036(2) 0.038(2) 0.0032(18) 0.0018(19) 0.0031(18)
C32 0.036(3) 0.102(4) 0.043(3) 0.017(2) 0.003(2) 0.001(2)
C33 0.034(3) 0.034(2) 0.038(2) 0.0007(18) -0.0006(19) 0.0061(18)
C34 0.038(3) 0.045(2) 0.034(2) 0.0045(19) 0.0021(19) 0.008(2)
C35 0.031(3) 0.036(2) 0.038(2) -0.0026(19) 0.0079(19) 0.0036(18)
C36 0.049(3) 0.065(3) 0.036(2) 0.013(2) 0.000(2) 0.004(2)
C37 0.035(3) 0.034(2) 0.037(2) 0.0078(19) 0.0022(19) 0.0050(19)
C38 0.032(3) 0.033(2) 0.030(2) 0.0078(18) 0.0006(18) -0.0016(18)
C39 0.034(3) 0.038(2) 0.029(2) 0.0053(18) -0.0014(18) -0.0073(19)
C40 0.029(2) 0.030(2) 0.032(2) 0.0061(17) 0.0055(17) -0.0033(17)
C41 0.031(2) 0.038(2) 0.038(2) 0.0021(19) 0.0022(19) -0.0055(18)
C42 0.038(3) 0.039(2) 0.037(2) -0.0016(19) 0.0008(19) -0.0065(19)
C43 0.043(3) 0.035(2) 0.037(2) -0.0031(19) 0.0070(19) -0.0005(19)
C50 0.034(3) 0.045(2) 0.034(2) -0.0012(19) 0.001(2) -0.005(2)
C51 0.045(3) 0.065(3) 0.037(2) -0.009(2) -0.0014(19) -0.005(2)
C54 0.030(3) 0.057(3) 0.056(3) 0.010(2) -0.001(2) 0.004(2)
C55 0.051(4) 0.090(5) 0.093(5) 0.028(4) 0.002(4) 0.000(3)
O7 0.0320(18) 0.094(2) 0.0562(18) 0.0120(16) -0.0014(14) -0.0020(16)
O8 0.041(2) 0.087(2) 0.0517(18) 0.0162(16) -0.0005(15) 0.0036(15)
C44 0.042(3) 0.057(3) 0.041(3) -0.011(2) -0.011(2) 0.012(2)
C45 0.083(4) 0.066(3) 0.053(3) 0.002(2) -0.032(3) 0.025(3)
C46 0.072(4) 0.075(4) 0.098(4) -0.002(3) 0.024(3) -0.005(3)
C47 0.070(4) 0.102(4) 0.094(4) 0.012(3) -0.008(3) 0.010(3)
C48 0.095(5) 0.116(5) 0.187(7) 0.063(5) 0.020(5) -0.016(4)
C49 0.040(4) 0.164(6) 0.385(11) 0.022(6) -0.066(6) -0.017(4)

loop_
_atom_type_symbol
_atom_type_description
_atom_type_scat_dispersion_real
_atom_type_scat_dispersion_imag
_atom_type_scat_source
C C 0.0033 0.0016 'International Tables Vol C Tables 4.2.6.8 and 6.1.1.4'
H H 0.0000 0.0000 'International Tables Vol C Tables 4.2.6.8 and 6.1.1.4'
N N 0.0061 0.0033 'International Tables Vol C Tables 4.2.6.8 and 6.1.1.4'
O O 0.0106 0.0060 'International Tables Vol C Tables 4.2.6.8 and 6.1.1.4'
F F 0.0171 0.0103 'International Tables Vol C Tables 4.2.6.8 and 6.1.1.4'
S S 0.1246 0.1234 'International Tables Vol C Tables 4.2.6.8 and 6.1.1.4'

loop_
_geom_angle_atom_site_label_1
_geom_angle_atom_site_label_2
_geom_angle_atom_site_label_3
_geom_angle
C18 S1 C16 87.70(17)
C10 O1 C12 121.3(3)
C18 N1 C17 109.0(3)
C18 N2 C19 125.1(3)
C18 N2 H2 117.5
C19 N2 H2 117.5
C10 N3 C11 113.4(3)
C11 N4 C8 115.6(3)
F3 C1 F1A 127.2(9)
F3 C1 F3A 52.3(12)
F1A C1 F3A 104.0(12)
F3 C1 F2 104.9(11)
F1A C1 F2 59.8(12)
F3A C1 F2 139.0(6)
F3 C1 F1 109.3(11)
F1A C1 F1 40.4(11)
F3A C1 F1 66.6(8)
F2 C1 F1 98.6(8)
F3 C1 F2A 48.5(9)
F1A C1 F2A 113.4(11)
F3A C1 F2A 100.1(10)
F2 C1 F2A 61.4(9)
F1 C1 F2A 133.3(9)
F3 C1 C2 117.3(7)
F1A C1 C2 115.1(7)
F3A C1 C2 109.2(7)
F2 C1 C2 111.7(5)
F1 C1 C2 113.2(7)
F2A C1 C2 113.4(6)
C7 C2 C3 118.9(4)
C7 C2 C1 120.7(4)
C3 C2 C1 120.3(4)
C2 C3 C4 120.5(4)
C2 C3 H3 119.7
C4 C3 H3 119.7
C5 C4 C3 121.2(4)
C5 C4 H4A 119.4
C3 C4 H4A 119.4
C4 C5 C6 117.6(4)
C4 C5 C8 122.4(3)
C6 C5 C8 120.0(3)
C7 C6 C5 120.9(4)
C7 C6 H6 119.5
C5 C6 H6 119.5
C2 C7 C6 120.8(4)
C2 C7 H2D 119.6
C6 C7 H2D 119.6
N4 C8 C9 120.3(3)
N4 C8 C5 116.7(3)
C9 C8 C5 123.0(3)
C10 C9 C8 117.5(3)
C10 C9 H9 121.3
C8 C9 H9 121.3
N3 C10 O1 119.7(3)
N3 C10 C9 124.3(3)
O1 C10 C9 116.0(3)
N4 C11 N3 128.8(3)
N4 C11 H11 115.6
N3 C11 H11 115.6
C13 C12 C17 120.3(3)
C13 C12 O1 123.2(3)
C17 C12 O1 116.2(3)
C12 C13 C14 119.6(3)
C12 C13 H13 120.2
C14 C13 H13 120.2
C15 C14 C13 121.7(3)
C15 C14 H14 119.1
C13 C14 H14 119.1
C14 C15 C16 117.3(3)
C14 C15 H15 121.3
C16 C15 H15 121.3
C17 C16 C15 121.8(3)
C17 C16 S1 110.1(2)
C15 C16 S1 128.1(3)
C16 C17 C12 119.2(3)
C16 C17 N1 115.5(3)
C12 C17 N1 125.3(3)
N1 C18 N2 120.2(3)
N1 C18 S1 117.7(3)
N2 C18 S1 122.2(3)
O2 C19 N2 121.2(3)
O2 C19 C20 124.2(3)
N2 C19 C20 114.5(3)
C19 C20 H20A 109.5
C19 C20 H20B 109.5
H20A C20 H20B 109.5
C19 C20 H20C 109.5
H20A C20 H20C 109.5
H20B C20 H20C 109.5
C21 O4 H4 109.5
O3 C21 O4 123.1(3)
O3 C21 C22 125.9(3)
O4 C21 C22 111.0(3)
C23 C22 C21 122.5(4)
C23 C22 H22 118.8
C21 C22 H22 118.8
C22 C23 C24 127.5(4)
C22 C23 H23 116.2
C24 C23 H23 116.2
C25 C24 C23 115.5(3)
C25 C24 H24A 108.4
C23 C24 H24A 108.4
C25 C24 H24B 108.4
C23 C24 H24B 108.4
H24A C24 H24B 107.5
C24 C25 C26 110.0(3)
C24 C25 H25A 109.7
C26 C25 H25A 109.7
C24 C25 H25B 109.7
C26 C25 H25B 109.7
H25A C25 H25B 108.2
C25 C26 H26A 109.5
C25 C26 H26B 109.5
H26A C26 H26B 109.5
C25 C26 H26C 109.5
H26A C26 H26C 109.5
H26B C26 H26C 109.5
C39 S2 C40 88.09(17)
C35 O6 C37 121.1(3)
C35 N5 C36 113.1(3)
C36 N6 C33 115.5(3)
C50 N7 C39 124.1(3)
C50 N7 H7A 117.9
C39 N7 H7A 117.9
C39 N8 C38 108.5(3)
C54 C27 C32 120.2(4)
C54 C27 H27 119.9
C32 C27 H27 119.9
C54 C29 C30 120.6(4)
C54 C29 H29 119.7
C30 C29 H29 119.7
C31 C30 C29 121.5(4)
C31 C30 H30 119.2
C29 C30 H30 119.2
C30 C31 C32 117.5(4)
C30 C31 C33 122.0(3)
C32 C31 C33 120.5(3)
C31 C32 C27 121.3(4)
C31 C32 H32 119.4
C27 C32 H32 119.4
N6 C33 C34 120.2(3)
N6 C33 C31 116.6(3)
C34 C33 C31 123.1(3)
C33 C34 C35 118.0(3)
C33 C34 H34 121.0
C35 C34 H34 121.0
N5 C35 O6 119.5(3)
N5 C35 C34 123.8(3)
O6 C35 C34 116.7(3)
N6 C36 N5 129.3(3)
N6 C36 H36 115.3
N5 C36 H36 115.3
C43 C37 C38 119.4(3)
C43 C37 O6 123.3(3)
C38 C37 O6 116.8(3)
C40 C38 N8 116.1(3)
C40 C38 C37 119.0(3)
N8 C38 C37 124.9(3)
N8 C39 N7 119.7(3)
N8 C39 S2 117.6(3)
N7 C39 S2 122.7(3)
C38 C40 C41 122.4(3)
C38 C40 S2 109.7(2)
C41 C40 S2 127.9(3)
C42 C41 C40 117.1(3)
C42 C41 H41 121.5
C40 C41 H41 121.5
C41 C42 C43 121.6(3)
C41 C42 H42 119.2
C43 C42 H42 119.2
C37 C43 C42 120.5(3)
C37 C43 H43 119.7
C42 C43 H43 119.7
O5 C50 N7 121.8(3)
O5 C50 C51 124.1(3)
N7 C50 C51 114.1(3)
C50 C51 H51A 109.5
C50 C51 H51B 109.5
H51A C51 H51B 109.5
C50 C51 H51C 109.5
H51A C51 H51C 109.5
H51B C51 H51C 109.5
C29 C54 C27 118.9(4)
C29 C54 C55 119.3(4)
C27 C54 C55 121.8(4)
F5A C55 F6 117.6(12)
F5A C55 F4A 107.5(13)
F6 C55 F4A 86.1(12)
F5A C55 F6A 103.4(14)
F6 C55 F6A 16.8(18)
F4A C55 F6A 99.3(14)
F5A C55 F5 11.7(16)
F6 C55 F5 108.3(11)
F4A C55 F5 115.4(12)
F6A C55 F5 93.2(13)
F5A C55 F4 91.0(13)
F6 C55 F4 112.0(13)
F4A C55 F4 26.3(16)
F6A C55 F4 123.9(14)
F5 C55 F4 101.6(13)
F5A C55 C54 113.0(9)
F6 C55 C54 113.2(8)
F4A C55 C54 116.9(8)
F6A C55 C54 115.2(11)
F5 C55 C54 113.6(9)
F4 C55 C54 107.6(8)
C44 O7 H7 109.5
O8 C44 O7 123.3(4)
O8 C44 C45 127.1(4)
O7 C44 C45 109.5(4)
C46 C45 C44 120.2(5)
C46 C45 H45 119.9
C44 C45 H45 119.9
C45 C46 C47 126.4(5)
C45 C46 H46 116.8
C47 C46 H46 116.8
C48 C47 C46 111.4(4)
C48 C47 H47A 109.4
C46 C47 H47A 109.4
C48 C47 H47B 109.4
C46 C47 H47B 109.4
H47A C47 H47B 108.0
C47 C48 C49 100.7(5)
C47 C48 H48A 111.6
C49 C48 H48A 111.6
C47 C48 H48B 111.6
C49 C48 H48B 111.6
H48A C48 H48B 109.4
C48 C49 H49A 109.5
C48 C49 H49B 109.5
H49A C49 H49B 109.5
C48 C49 H49C 109.5
H49A C49 H49C 109.5
H49B C49 H49C 109.5

loop_
_geom_bond_atom_site_label_1
_geom_bond_atom_site_label_2
_geom_bond_distance
S1 C18 1.745(3)
S1 C16 1.749(3)
F1 C1 1.293(11)
F1A C1 1.269(9)
F2 C1 1.312(8)
F2A C1 1.302(10)
F3 C1 1.254(9)
F3A C1 1.288(9)
O1 C10 1.363(4)
O1 C12 1.400(4)
O2 C19 1.221(4)
N1 C18 1.305(4)
N1 C17 1.398(4)
N2 C18 1.371(4)
N2 C19 1.383(4)
N2 H2 0.8800
N3 C10 1.321(4)
N3 C11 1.345(4)
N4 C11 1.329(4)
N4 C8 1.360(4)
C1 C2 1.491(5)
C2 C7 1.369(5)
C2 C3 1.371(5)
C3 C4 1.392(5)
C3 H3 0.9500
C4 C5 1.380(4)
C4 H4A 0.9500
C5 C6 1.385(4)
C5 C8 1.479(5)
C6 C7 1.390(5)
C6 H6 0.9500
C7 H2D 0.9500
C8 C9 1.386(4)
C9 C10 1.379(4)
C9 H9 0.9500
C11 H11 0.9500
C12 C13 1.369(4)
C12 C17 1.394(4)
C13 C14 1.397(4)
C13 H13 0.9500
C14 C15 1.386(4)
C14 H14 0.9500
C15 C16 1.395(4)
C15 H15 0.9500
C16 C17 1.387(4)
C19 C20 1.502(4)
C20 H20A 0.9800
C20 H20B 0.9800
C20 H20C 0.9800
O3 C21 1.222(4)
O4 C21 1.330(4)
O4 H4 0.8400
C21 C22 1.469(5)
C22 C23 1.290(4)
C22 H22 0.9500
C23 C24 1.526(5)
C23 H23 0.9500
C24 C25 1.478(5)
C24 H24A 0.9900
C24 H24B 0.9900
C25 C26 1.557(5)
C25 H25A 0.9900
C25 H25B 0.9900
C26 H26A 0.9800
C26 H26B 0.9800
C26 H26C 0.9800
S2 C39 1.735(3)
S2 C40 1.747(3)
F4 C55 1.334(12)
F4A C55 1.313(11)
F5 C55 1.335(11)
F5A C55 1.308(12)
F6 C55 1.298(10)
F6A C55 1.306(12)
O5 C50 1.215(4)
O6 C35 1.365(4)
O6 C37 1.398(4)
N5 C35 1.318(4)
N5 C36 1.344(4)
N6 C36 1.316(4)
N6 C33 1.360(4)
N7 C50 1.379(4)
N7 C39 1.379(4)
N7 H7A 0.8800
N8 C39 1.314(4)
N8 C38 1.394(4)
C27 C54 1.370(5)
C27 C32 1.386(5)
C27 H27 0.9500
C29 C54 1.358(5)
C29 C30 1.382(5)
C29 H29 0.9500
C30 C31 1.367(4)
C30 H30 0.9500
C31 C32 1.371(5)
C31 C33 1.476(5)
C32 H32 0.9500
C33 C34 1.369(4)
C34 C35 1.381(4)
C34 H34 0.9500
C36 H36 0.9500
C37 C43 1.374(4)
C37 C38 1.398(4)
C38 C40 1.386(4)
C40 C41 1.395(4)
C41 C42 1.382(4)
C41 H41 0.9500
C42 C43 1.387(4)
C42 H42 0.9500
C43 H43 0.9500
C50 C51 1.504(4)
C51 H51A 0.9800
C51 H51B 0.9800
C51 H51C 0.9800
C54 C55 1.488(6)
O7 C44 1.313(4)
O7 H7 0.8400
O8 C44 1.214(4)
C44 C45 1.518(5)
C45 C46 1.232(5)
C45 H45 0.9500
C46 C47 1.621(6)
C46 H46 0.9500
C47 C48 1.406(6)
C47 H47A 0.9900
C47 H47B 0.9900
C48 C49 1.660(6)
C48 H48A 0.9900
C48 H48B 0.9900
C49 H49A 0.9800
C49 H49B 0.9800
C49 H49C 0.9800

loop_
_geom_hbond_atom_site_label_D
_geom_hbond_atom_site_label_H
_geom_hbond_atom_site_label_A
_geom_hbond_distance_DH
_geom_hbond_distance_HA
_geom_hbond_distance_DA
_geom_hbond_angle_DHA
_geom_hbond_site_symmetry_A
N2 H2 O3 0.88 1.97 2.841(4) 172.3 6_565
O4 H4 N1 0.84 1.86 2.691(4) 170.7 6_566
N7 H7A O8 0.88 1.98 2.846(4) 169.6 6_565
O7 H7 N8 0.84 1.86 2.700(4) 173.1 6_566

loop_
_geom_torsion_atom_site_label_1
_geom_torsion_atom_site_label_2
_geom_torsion_atom_site_label_3
_geom_torsion_atom_site_label_4
_geom_torsion
F3 C1 C2 C7 157(2)
F1A C1 C2 C7 -16(2)
F3A C1 C2 C7 100.3(11)
F2 C1 C2 C7 -82.0(9)
F1 C1 C2 C7 28.2(13)
F2A C1 C2 C7 -149.0(15)
F3 C1 C2 C3 -24(2)
F1A C1 C2 C3 162.8(19)
F3A C1 C2 C3 -80.7(11)
F2 C1 C2 C3 97.1(9)
F1 C1 C2 C3 -152.7(12)
F2A C1 C2 C3 30.0(16)
C7 C2 C3 C4 0.2(6)
C1 C2 C3 C4 -178.8(4)
C2 C3 C4 C5 0.3(6)
C3 C4 C5 C6 -0.4(5)
C3 C4 C5 C8 179.5(3)
C4 C5 C6 C7 0.0(5)
C8 C5 C6 C7 -180.0(3)
C3 C2 C7 C6 -0.7(6)
C1 C2 C7 C6 178.4(4)
C5 C6 C7 C2 0.6(6)
C11 N4 C8 C9 0.4(5)
C11 N4 C8 C5 -178.6(3)
C4 C5 C8 N4 -174.9(3)
C6 C5 C8 N4 5.0(5)
C4 C5 C8 C9 6.1(5)
C6 C5 C8 C9 -174.0(3)
N4 C8 C9 C10 -1.6(5)
C5 C8 C9 C10 177.4(3)
C11 N3 C10 O1 179.2(3)
C11 N3 C10 C9 -0.1(5)
C12 O1 C10 N3 -9.1(4)
C12 O1 C10 C9 170.3(3)
C8 C9 C10 N3 1.5(5)
C8 C9 C10 O1 -177.9(3)
C8 N4 C11 N3 1.1(5)
C10 N3 C11 N4 -1.2(5)
C10 O1 C12 C13 67.1(4)
C10 O1 C12 C17 -118.9(3)
C17 C12 C13 C14 1.4(5)
O1 C12 C13 C14 175.2(3)
C12 C13 C14 C15 -0.4(5)
C13 C14 C15 C16 -0.2(5)
C14 C15 C16 C17 -0.2(5)
C14 C15 C16 S1 -179.1(2)
C18 S1 C16 C17 -0.5(2)
C18 S1 C16 C15 178.6(3)
C15 C16 C17 C12 1.1(5)
S1 C16 C17 C12 -179.7(2)
C15 C16 C17 N1 -179.0(3)
S1 C16 C17 N1 0.1(3)
C13 C12 C17 C16 -1.7(5)
O1 C12 C17 C16 -175.9(3)
C13 C12 C17 N1 178.4(3)
O1 C12 C17 N1 4.2(5)
C18 N1 C17 C16 0.5(4)
C18 N1 C17 C12 -179.7(3)
C17 N1 C18 N2 179.5(3)
C17 N1 C18 S1 -0.9(3)
C19 N2 C18 N1 -178.2(3)
C19 N2 C18 S1 2.2(4)
C16 S1 C18 N1 0.8(3)
C16 S1 C18 N2 -179.6(3)
C18 N2 C19 O2 -0.6(5)
C18 N2 C19 C20 179.6(3)
O3 C21 C22 C23 -2.5(6)
O4 C21 C22 C23 176.8(3)
C21 C22 C23 C24 179.8(3)
C22 C23 C24 C25 -3.5(6)
C23 C24 C25 C26 -179.2(3)
C54 C29 C30 C31 1.3(6)
C29 C30 C31 C32 -0.6(6)
C29 C30 C31 C33 178.6(3)
C30 C31 C32 C27 -0.3(6)
C33 C31 C32 C27 -179.5(4)
C54 C27 C32 C31 0.4(7)
C36 N6 C33 C34 -1.3(5)
C36 N6 C33 C31 176.7(3)
C30 C31 C33 N6 -155.6(3)
C32 C31 C33 N6 23.5(5)
C30 C31 C33 C34 22.3(5)
C32 C31 C33 C34 -158.5(4)
N6 C33 C34 C35 0.8(5)
C31 C33 C34 C35 -177.0(3)
C36 N5 C35 O6 -179.9(3)
C36 N5 C35 C34 -1.5(5)
C37 O6 C35 N5 1.4(5)
C37 O6 C35 C34 -177.1(3)
C33 C34 C35 N5 0.7(5)
C33 C34 C35 O6 179.2(3)
C33 N6 C36 N5 0.4(6)
C35 N5 C36 N6 1.0(6)
C35 O6 C37 C43 -66.2(4)
C35 O6 C37 C38 121.8(3)
C39 N8 C38 C40 -1.0(4)
C39 N8 C38 C37 178.4(3)
C43 C37 C38 C40 0.3(5)
O6 C37 C38 C40 172.6(3)
C43 C37 C38 N8 -179.0(3)
O6 C37 C38 N8 -6.7(5)
C38 N8 C39 N7 -178.4(3)
C38 N8 C39 S2 1.0(4)
C50 N7 C39 N8 177.6(3)
C50 N7 C39 S2 -1.8(4)
C40 S2 C39 N8 -0.7(3)
C40 S2 C39 N7 178.8(3)
N8 C38 C40 C41 179.9(3)
C37 C38 C40 C41 0.5(5)
N8 C38 C40 S2 0.5(4)
C37 C38 C40 S2 -178.9(2)
C39 S2 C40 C38 0.1(2)
C39 S2 C40 C41 -179.3(3)
C38 C40 C41 C42 -0.7(5)
S2 C40 C41 C42 178.6(2)
C40 C41 C42 C43 0.1(5)
C38 C37 C43 C42 -1.0(5)
O6 C37 C43 C42 -172.7(3)
C41 C42 C43 C37 0.8(5)
C39 N7 C50 O5 -0.4(5)
C39 N7 C50 C51 179.8(3)
C30 C29 C54 C27 -1.2(6)
C30 C29 C54 C55 178.4(4)
C32 C27 C54 C29 0.3(7)
C32 C27 C54 C55 -179.2(4)
C29 C54 C55 F5A 177.5(12)
C27 C54 C55 F5A -3.0(14)
C29 C54 C55 F6 40.7(12)
C27 C54 C55 F6 -139.8(11)
C29 C54 C55 F4A -57.1(13)
C27 C54 C55 F4A 122.5(12)
C29 C54 C55 F6A 59.0(14)
C27 C54 C55 F6A -121.5(13)
C29 C54 C55 F5 164.7(8)
C27 C54 C55 F5 -15.8(10)
C29 C54 C55 F4 -83.7(11)
C27 C54 C55 F4 95.9(11)
O8 C44 C45 C46 1.5(7)
O7 C44 C45 C46 -177.5(4)
C44 C45 C46 C47 178.8(4)
C45 C46 C47 C48 1.3(7)
C46 C47 C48 C49 -176.4(4)
